data_4086023
loop_
_publ_author_name
'Drover, Marcus W.'
'Schafer, Laurel L.'
'Love, Jennifer A.'

_publ_section_title
;
 Amidate-Ligated Complexes of Rhodium(I): A Showcase of Coordination
 Flexibility
;
_journal_issue 10
_journal_name_full Organometallics
_journal_page_first 1783
_journal_paper_doi 10.1021/om501209c
_journal_volume 34
_journal_year 2015
_chemical_formula_moiety 'C52 H60 N2 O2 Rh2'
_chemical_formula_sum 'C52 H60 N2 O2 Rh2'
_chemical_formula_weight 950.84
_chemical_name_systematic 'bicyclo[2.2.1]hepta-2,5-diene{N-2,6-diisopropylphenyl(t-butyl)amidato}rhodium(I) dimer'
_space_group_crystal_system monoclinic
_space_group_IT_number 15
_space_group_name_Hall '-C 2yc'
_space_group_name_H-M_alt 'C 1 2/c 1'
_symmetry_space_group_name_Hall '-C 2yc'
_symmetry_space_group_name_H-M 'C 1 2/c 1'
_atom_sites_solution_hydrogens mixed
_atom_sites_solution_primary direct
_audit_creation_date 2014-11-15
_audit_creation_method
;
Olex2 1.2
(compiled 2014.08.28 svn.r2986 for OlexSys, GUI svn.r4874)
;
_cell_angle_alpha 90
_cell_angle_beta 102.067(8)
_cell_angle_gamma 90
_cell_formula_units_Z 4
_cell_length_a 16.678(7)
_cell_length_b 11.678(5)
_cell_length_c 22.492(10)
_cell_measurement_reflns_used 8700
_cell_measurement_temperature 90
_cell_measurement_theta_max 30.299
_cell_measurement_theta_min 3.712
_cell_volume 4284(3)
_computing_cell_refinement 'SAINT v8.34A (Bruker, 2013)'
_computing_data_reduction 'SAINT v8.34A (Bruker, 2013)'
_computing_molecular_graphics 'Olex2 (Dolomanov et al., 2009)'
_computing_publication_material 'Olex2 (Dolomanov et al., 2009)'
_computing_structure_refinement 'ShelXL (Sheldrick, 2008)'
_computing_structure_solution 'ShelXS (Sheldrick, 2008)'
_diffrn_ambient_temperature 90
_diffrn_measured_fraction_theta_full 0.930
_diffrn_measured_fraction_theta_max 0.904
_diffrn_measurement_device_type 'Bruker APEX-II CCD'
_diffrn_measurement_method '\f and \w scans'
_diffrn_radiation_type MoK\a
_diffrn_radiation_wavelength 0.71073
_diffrn_reflns_av_R_equivalents 0.0445
_diffrn_reflns_av_unetI/netI 0.0260
_diffrn_reflns_laue_measured_fraction_full 0.930
_diffrn_reflns_laue_measured_fraction_max 0.904
_diffrn_reflns_limit_h_max 21
_diffrn_reflns_limit_h_min -23
_diffrn_reflns_limit_k_max 16
_diffrn_reflns_limit_k_min -16
_diffrn_reflns_limit_l_max 31
_diffrn_reflns_limit_l_min -31
_diffrn_reflns_number 40985
_diffrn_reflns_point_group_measured_fraction_full 0.930
_diffrn_reflns_point_group_measured_fraction_max 0.904
_diffrn_reflns_theta_full 25.000
_diffrn_reflns_theta_max 30.771
_diffrn_reflns_theta_min 1.852
_diffrn_standards_number 0
_exptl_absorpt_coefficient_mu 0.814
_exptl_absorpt_correction_T_max 0.8773
_exptl_absorpt_correction_T_min 0.7367
_exptl_absorpt_correction_type multi-scan
_exptl_absorpt_process_details
;
SADABS-2012/1 (Bruker,2012) was used for absorption correction.
wR2(int) was 0.0924 before and 0.0651 after correction.
The Ratio of minimum to maximum transmission is 0.8397.
The \l/2 correction factor is 0.0015.
;
_exptl_crystal_colour 'clear red'
_exptl_crystal_colour_lustre clear
_exptl_crystal_colour_primary red
_exptl_crystal_density_diffrn 1.474
_exptl_crystal_description Prisms
_exptl_crystal_F_000 1968
_exptl_crystal_size_max 0.33
_exptl_crystal_size_mid 0.31
_exptl_crystal_size_min 0.16
_refine_diff_density_max 0.528
_refine_diff_density_min -0.522
_refine_diff_density_rms 0.078
_refine_ls_extinction_method none
_refine_ls_goodness_of_fit_ref 0.989
_refine_ls_hydrogen_treatment mixed
_refine_ls_matrix_type full
_refine_ls_number_parameters 272
_refine_ls_number_reflns 6047
_refine_ls_number_restraints 0
_refine_ls_restrained_S_all 0.989
_refine_ls_R_factor_all 0.0225
_refine_ls_R_factor_gt 0.0207
_refine_ls_shift/su_max 0.001
_refine_ls_shift/su_mean 0.000
_refine_ls_structure_factor_coef Fsqd
_refine_ls_weighting_details 'w=1/[\s^2^(Fo^2^)+(0.0265P)^2^+6.0776P] where P=(Fo^2^+2Fc^2^)/3'
_refine_ls_weighting_scheme calc
_refine_ls_wR_factor_gt 0.0536
_refine_ls_wR_factor_ref 0.0549
_reflns_Friedel_coverage 0.000
_reflns_number_gt 5733
_reflns_number_total 6047
_reflns_threshold_expression 'I > 2\s(I)'
_cod_data_source_file om501209c_si_002.cif
_cod_data_source_block mo_ls499monoc
_cod_database_code 4086023
_shelx_space_group_comment
;
The symmetry employed for this shelxl refinement is uniquely defined
by the following loop, which should always be used as a source of
symmetry information in preference to the above space-group names.
They are only intended as comments.
;
_shelx_estimated_absorpt_t_max 0.881
_shelx_estimated_absorpt_t_min 0.775
_olex2_refinement_description
;
1. Fixed Uiso
 At 1.2 times of:
  All C(H) groups, All C(H,H) groups
 At 1.5 times of:
  All C(H,H,H) groups
2.a Ternary CH refined with riding coordinates:
 C14(H14), C17(H17), C20(H20), C22(H22), C24(H24), C25(H25)
2.b Secondary CH2 refined with riding coordinates:
 C23(H23a,H23b)
2.c Aromatic/amide H refined with riding coordinates:
 C3(H3), C4(H4), C5(H5), C6(H6), C7(H7), C10(H10), C11(H11), C12(H12)
2.d Idealised Me refined as rotating group:
 C15(H15a,H15b,H15c), C16(H16a,H16b,H16c), C18(H18a,H18b,H18c), C19(H19a,H19b,
 H19c)
;
_shelx_shelxl_version_number 2014/7
_olex2_submission_original_sample_id MWD
_olex2_submission_special_instructions 'No special instructions were received'

loop_
_space_group_symop_operation_xyz
'x, y, z'
'-x, y, -z+1/2'
'x+1/2, y+1/2, z'
'-x+1/2, y+1/2, -z+1/2'
'-x, -y, -z'
'x, -y, z-1/2'
'-x+1/2, -y+1/2, -z'
'x+1/2, -y+1/2, z-1/2'

loop_
_atom_site_label
_atom_site_type_symbol
_atom_site_fract_x
_atom_site_fract_y
_atom_site_fract_z
_atom_site_U_iso_or_equiv
_atom_site_adp_type
_atom_site_occupancy
_atom_site_site_symmetry_order
_atom_site_calc_flag
_atom_site_refinement_flags_posn
Rh1 Rh 1.06130(2) 0.89766(2) 0.21020(2) 0.00904(4) Uani 1 1 d .
O1 O 1.09041(6) 0.75226(7) 0.26471(4) 0.01140(16) Uani 1 1 d .
N1 N 0.96802(6) 0.79805(8) 0.15604(4) 0.00952(17) Uani 1 1 d .
C1 C 0.92372(7) 0.72975(10) 0.18309(5) 0.00960(19) Uani 1 1 d .
C2 C 0.89333(8) 0.61420(10) 0.15866(6) 0.0116(2) Uani 1 1 d .
C3 C 0.89967(9) 0.52735(11) 0.20211(6) 0.0178(2) Uani 1 1 d .
H3 H 0.9170 0.5454 0.2440 0.021 Uiso 1 1 calc R
C4 C 0.88089(11) 0.41492(12) 0.18457(8) 0.0257(3) Uani 1 1 d .
H4 H 0.8864 0.3563 0.2145 0.031 Uiso 1 1 calc R
C5 C 0.85412(10) 0.38765(12) 0.12364(8) 0.0257(3) Uani 1 1 d .
H5 H 0.8425 0.3104 0.1116 0.031 Uiso 1 1 calc R
C6 C 0.84446(9) 0.47380(12) 0.08056(7) 0.0197(3) Uani 1 1 d .
H6 H 0.8243 0.4558 0.0389 0.024 Uiso 1 1 calc R
C7 C 0.86397(8) 0.58620(11) 0.09753(6) 0.0146(2) Uani 1 1 d .
H7 H 0.8574 0.6445 0.0675 0.018 Uiso 1 1 calc R
C8 C 0.97377(7) 0.77902(10) 0.09427(5) 0.0102(2) Uani 1 1 d .
C9 C 0.92218(8) 0.84339(10) 0.04900(5) 0.0119(2) Uani 1 1 d .
C10 C 0.92262(8) 0.82051(11) -0.01170(6) 0.0158(2) Uani 1 1 d .
H10 H 0.8867 0.8615 -0.0428 0.019 Uiso 1 1 calc R
C11 C 0.97474(9) 0.73876(12) -0.02732(6) 0.0180(2) Uani 1 1 d .
H11 H 0.9735 0.7225 -0.0689 0.022 Uiso 1 1 calc R
C12 C 1.02862(9) 0.68089(12) 0.01788(6) 0.0168(2) Uani 1 1 d .
H12 H 1.0654 0.6267 0.0069 0.020 Uiso 1 1 calc R
C13 C 1.03004(8) 0.70048(10) 0.07922(5) 0.0126(2) Uani 1 1 d .
C14 C 1.09221(8) 0.63935(11) 0.12756(6) 0.0156(2) Uani 1 1 d .
H14 H 1.0802 0.6594 0.1680 0.019 Uiso 1 1 calc R
C15 C 1.17882(9) 0.68230(13) 0.12646(7) 0.0232(3) Uani 1 1 d .
H15A H 1.1917 0.6650 0.0869 0.035 Uiso 1 1 calc GR
H15B H 1.2186 0.6440 0.1586 0.035 Uiso 1 1 calc GR
H15C H 1.1815 0.7652 0.1333 0.035 Uiso 1 1 calc GR
C16 C 1.08686(9) 0.50936(12) 0.12068(7) 0.0213(3) Uani 1 1 d .
H16A H 1.0319 0.4837 0.1236 0.032 Uiso 1 1 calc GR
H16B H 1.1276 0.4735 0.1530 0.032 Uiso 1 1 calc GR
H16C H 1.0977 0.4875 0.0810 0.032 Uiso 1 1 calc GR
C17 C 0.86564(8) 0.93340(11) 0.06631(6) 0.0142(2) Uani 1 1 d .
H17 H 0.8903 0.9583 0.1087 0.017 Uiso 1 1 calc R
C18 C 0.85907(9) 1.03973(12) 0.02606(7) 0.0206(3) Uani 1 1 d .
H18A H 0.8313 1.0198 -0.0155 0.031 Uiso 1 1 calc GR
H18B H 0.9141 1.0688 0.0258 0.031 Uiso 1 1 calc GR
H18C H 0.8275 1.0988 0.0420 0.031 Uiso 1 1 calc GR
C19 C 0.78106(9) 0.88421(13) 0.06734(7) 0.0215(3) Uani 1 1 d .
H19A H 0.7464 0.9444 0.0790 0.032 Uiso 1 1 calc GR
H19B H 0.7867 0.8214 0.0968 0.032 Uiso 1 1 calc GR
H19C H 0.7559 0.8553 0.0268 0.032 Uiso 1 1 calc GR
C20 C 1.08391(8) 1.00555(11) 0.14105(5) 0.0145(2) Uani 1 1 d .
H20 H 1.0627 0.9898 0.0969 0.017 Uiso 1 1 calc R
C21 C 1.03887(9) 1.06515(11) 0.17718(6) 0.0166(2) Uani 1 1 d .
H21 H 0.9819(13) 1.0886(16) 0.1650(9) 0.020 Uiso 1 1 d R
C22 C 1.10261(10) 1.12401(12) 0.22709(6) 0.0209(3) Uani 1 1 d .
H22 H 1.0829 1.1881 0.2498 0.025 Uiso 1 1 calc R
C23 C 1.17104(10) 1.15177(12) 0.19248(7) 0.0234(3) Uani 1 1 d .
H23A H 1.1539 1.2085 0.1596 0.028 Uiso 1 1 calc R
H23B H 1.2228 1.1762 0.2197 0.028 Uiso 1 1 calc R
C24 C 1.17497(9) 1.02880(12) 0.16856(6) 0.0171(2) Uani 1 1 d .
H24 H 1.2154 1.0129 0.1425 0.020 Uiso 1 1 calc R
C25 C 1.18313(8) 0.95945(12) 0.22765(6) 0.0170(2) Uani 1 1 d .
H25 H 1.2318 0.9106 0.2446 0.020 Uiso 1 1 calc R
C26 C 1.13846(9) 1.01856(12) 0.26394(6) 0.0181(3) Uani 1 1 d .
H26 H 1.1419(12) 1.0115(17) 0.3074(9) 0.022 Uiso 1 1 d R

loop_
_atom_site_aniso_label
_atom_site_aniso_U_11
_atom_site_aniso_U_22
_atom_site_aniso_U_33
_atom_site_aniso_U_23
_atom_site_aniso_U_13
_atom_site_aniso_U_12
Rh1 0.01116(5) 0.00879(5) 0.00746(5) -0.00062(3) 0.00261(3) -0.00292(3)
O1 0.0126(4) 0.0118(4) 0.0104(4) 0.0006(3) 0.0037(3) 0.0004(3)
N1 0.0105(4) 0.0097(4) 0.0085(4) -0.0016(3) 0.0023(3) -0.0008(3)
C1 0.0086(5) 0.0091(4) 0.0106(5) -0.0001(4) 0.0006(4) 0.0008(4)
C2 0.0096(5) 0.0099(5) 0.0155(5) -0.0020(4) 0.0032(4) -0.0012(4)
C3 0.0191(6) 0.0123(5) 0.0209(6) 0.0018(4) 0.0017(5) -0.0020(5)
C4 0.0279(8) 0.0120(6) 0.0356(8) 0.0032(5) 0.0026(6) -0.0020(5)
C5 0.0226(7) 0.0128(6) 0.0419(9) -0.0086(5) 0.0074(6) -0.0044(5)
C6 0.0141(6) 0.0193(6) 0.0263(7) -0.0117(5) 0.0057(5) -0.0054(5)
C7 0.0122(6) 0.0154(5) 0.0168(6) -0.0046(4) 0.0046(4) -0.0034(4)
C8 0.0112(5) 0.0110(5) 0.0091(5) -0.0019(4) 0.0033(4) -0.0034(4)
C9 0.0125(5) 0.0124(5) 0.0112(5) -0.0014(4) 0.0033(4) -0.0021(4)
C10 0.0195(6) 0.0170(6) 0.0108(5) -0.0007(4) 0.0030(4) -0.0036(5)
C11 0.0235(7) 0.0206(6) 0.0114(5) -0.0043(4) 0.0072(5) -0.0040(5)
C12 0.0180(6) 0.0184(6) 0.0161(6) -0.0056(4) 0.0084(4) -0.0007(5)
C13 0.0117(5) 0.0127(5) 0.0141(5) -0.0028(4) 0.0043(4) -0.0015(4)
C14 0.0146(6) 0.0151(5) 0.0171(5) -0.0040(4) 0.0035(4) 0.0030(5)
C15 0.0136(6) 0.0225(7) 0.0318(7) -0.0054(5) 0.0006(5) -0.0007(5)
C16 0.0199(7) 0.0154(6) 0.0294(7) -0.0024(5) 0.0070(5) 0.0037(5)
C17 0.0160(6) 0.0141(5) 0.0121(5) -0.0006(4) 0.0022(4) 0.0024(4)
C18 0.0213(7) 0.0163(6) 0.0236(6) 0.0037(5) 0.0036(5) 0.0012(5)
C19 0.0173(7) 0.0215(6) 0.0272(7) 0.0035(5) 0.0083(5) 0.0027(5)
C20 0.0191(6) 0.0135(5) 0.0110(5) 0.0025(4) 0.0034(4) -0.0053(4)
C21 0.0223(7) 0.0100(5) 0.0177(6) 0.0016(4) 0.0050(5) -0.0024(5)
C22 0.0310(8) 0.0131(5) 0.0197(6) -0.0045(5) 0.0081(5) -0.0088(5)
C23 0.0319(8) 0.0186(6) 0.0198(6) -0.0007(5) 0.0054(5) -0.0158(6)
C24 0.0183(6) 0.0198(6) 0.0138(5) 0.0009(4) 0.0049(4) -0.0085(5)
C25 0.0150(6) 0.0216(6) 0.0137(5) 0.0009(4) 0.0011(4) -0.0092(5)
C26 0.0237(7) 0.0189(6) 0.0113(5) -0.0031(4) 0.0029(4) -0.0118(5)

loop_
_atom_type_symbol
_atom_type_description
_atom_type_scat_dispersion_real
_atom_type_scat_dispersion_imag
_atom_type_scat_source
C C 0.0033 0.0016 'International Tables Vol C Tables 4.2.6.8 and 6.1.1.4'
H H 0.0000 0.0000 'International Tables Vol C Tables 4.2.6.8 and 6.1.1.4'
N N 0.0061 0.0033 'International Tables Vol C Tables 4.2.6.8 and 6.1.1.4'
O O 0.0106 0.0060 'International Tables Vol C Tables 4.2.6.8 and 6.1.1.4'
Rh Rh -1.1178 0.9187 'International Tables Vol C Tables 4.2.6.8 and 6.1.1.4'

loop_
_geom_angle_atom_site_label_1
_geom_angle_atom_site_label_2
_geom_angle_atom_site_label_3
_geom_angle
_geom_angle_site_symmetry_1
_geom_angle_site_symmetry_3
O1 Rh1 Rh1 75.68(3) . 2_755
O1 Rh1 N1 86.77(5) . .
O1 Rh1 C20 150.15(5) . .
O1 Rh1 C21 165.23(4) . .
O1 Rh1 C25 94.13(5) . .
O1 Rh1 C26 99.69(5) . .
N1 Rh1 Rh1 80.31(4) . 2_755
N1 Rh1 C25 149.10(5) . .
C20 Rh1 Rh1 134.17(4) . 2_755
C20 Rh1 N1 97.36(5) . .
C20 Rh1 C21 39.04(5) . .
C20 Rh1 C25 67.52(5) . .
C20 Rh1 C26 80.81(6) . .
C21 Rh1 Rh1 96.80(4) . 2_755
C21 Rh1 N1 104.70(5) . .
C21 Rh1 C25 80.84(6) . .
C21 Rh1 C26 67.76(6) . .
C25 Rh1 Rh1 129.85(4) . 2_755
C26 Rh1 Rh1 93.93(5) . 2_755
C26 Rh1 N1 170.09(5) . .
C26 Rh1 C25 38.61(6) . .
C1 O1 Rh1 130.07(8) 2_755 .
C1 N1 Rh1 118.87(8) . .
C1 N1 C8 120.79(10) . .
C8 N1 Rh1 117.05(8) . .
O1 C1 N1 122.02(11) 2_755 .
O1 C1 C2 114.15(10) 2_755 .
N1 C1 C2 123.53(11) . .
C3 C2 C1 115.17(11) . .
C3 C2 C7 118.54(12) . .
C7 C2 C1 126.21(11) . .
C2 C3 H3 119.7 . .
C4 C3 C2 120.56(13) . .
C4 C3 H3 119.7 . .
C3 C4 H4 119.8 . .
C5 C4 C3 120.33(14) . .
C5 C4 H4 119.8 . .
C4 C5 H5 120.3 . .
C6 C5 C4 119.46(13) . .
C6 C5 H5 120.3 . .
C5 C6 H6 119.7 . .
C5 C6 C7 120.64(13) . .
C7 C6 H6 119.7 . .
C2 C7 H7 119.8 . .
C6 C7 C2 120.39(13) . .
C6 C7 H7 119.8 . .
C9 C8 N1 117.74(11) . .
C13 C8 N1 121.34(11) . .
C13 C8 C9 120.91(11) . .
C8 C9 C17 120.27(11) . .
C10 C9 C8 118.67(12) . .
C10 C9 C17 121.04(11) . .
C9 C10 H10 119.6 . .
C11 C10 C9 120.87(12) . .
C11 C10 H10 119.6 . .
C10 C11 H11 120.1 . .
C12 C11 C10 119.72(12) . .
C12 C11 H11 120.1 . .
C11 C12 H12 119.3 . .
C11 C12 C13 121.40(12) . .
C13 C12 H12 119.3 . .
C8 C13 C14 121.78(11) . .
C12 C13 C8 118.17(12) . .
C12 C13 C14 120.03(12) . .
C13 C14 H14 107.8 . .
C13 C14 C15 109.87(12) . .
C13 C14 C16 112.27(11) . .
C15 C14 H14 107.8 . .
C16 C14 H14 107.8 . .
C16 C14 C15 111.02(11) . .
C14 C15 H15A 109.5 . .
C14 C15 H15B 109.5 . .
C14 C15 H15C 109.5 . .
H15A C15 H15B 109.5 . .
H15A C15 H15C 109.5 . .
H15B C15 H15C 109.5 . .
C14 C16 H16A 109.5 . .
C14 C16 H16B 109.5 . .
C14 C16 H16C 109.5 . .
H16A C16 H16B 109.5 . .
H16A C16 H16C 109.5 . .
H16B C16 H16C 109.5 . .
C9 C17 H17 107.0 . .
C9 C17 C18 112.51(11) . .
C9 C17 C19 111.66(11) . .
C18 C17 H17 107.0 . .
C18 C17 C19 111.27(11) . .
C19 C17 H17 107.0 . .
C17 C18 H18A 109.5 . .
C17 C18 H18B 109.5 . .
C17 C18 H18C 109.5 . .
H18A C18 H18B 109.5 . .
H18A C18 H18C 109.5 . .
H18B C18 H18C 109.5 . .
C17 C19 H19A 109.5 . .
C17 C19 H19B 109.5 . .
C17 C19 H19C 109.5 . .
H19A C19 H19B 109.5 . .
H19A C19 H19C 109.5 . .
H19B C19 H19C 109.5 . .
Rh1 C20 H20 123.1 . .
C21 C20 Rh1 70.55(8) . .
C21 C20 H20 123.1 . .
C21 C20 C24 106.42(11) . .
C24 C20 Rh1 97.07(8) . .
C24 C20 H20 123.1 . .
Rh1 C21 H21 117.0(11) . .
C20 C21 Rh1 70.41(8) . .
C20 C21 H21 126.0(12) . .
C20 C21 C22 105.83(12) . .
C22 C21 Rh1 96.52(9) . .
C22 C21 H21 124.5(11) . .
C21 C22 H22 117.2 . .
C21 C22 C23 101.36(11) . .
C23 C22 H22 117.2 . .
C26 C22 C21 99.64(11) . .
C26 C22 H22 117.2 . .
C26 C22 C23 101.25(13) . .
C22 C23 H23A 112.9 . .
C22 C23 H23B 112.9 . .
H23A C23 H23B 110.3 . .
C24 C23 C22 94.03(10) . .
C24 C23 H23A 112.9 . .
C24 C23 H23B 112.9 . .
C20 C24 C23 101.22(12) . .
C20 C24 H24 117.5 . .
C23 C24 H24 117.5 . .
C25 C24 C20 98.98(10) . .
C25 C24 C23 101.06(11) . .
C25 C24 H24 117.5 . .
Rh1 C25 H25 123.2 . .
C24 C25 Rh1 96.40(8) . .
C24 C25 H25 123.2 . .
C26 C25 Rh1 70.61(8) . .
C26 C25 C24 106.44(13) . .
C26 C25 H25 123.2 . .
Rh1 C26 H26 114.8(12) . .
C22 C26 Rh1 96.05(9) . .
C22 C26 H26 123.1(12) . .
C25 C26 Rh1 70.78(8) . .
C25 C26 C22 106.03(12) . .
C25 C26 H26 128.3(12) . .

loop_
_geom_bond_atom_site_label_1
_geom_bond_atom_site_label_2
_geom_bond_distance
_geom_bond_site_symmetry_2
Rh1 Rh1 2.9861(10) 2_755
Rh1 O1 2.0912(11) .
Rh1 N1 2.1131(11) .
Rh1 C20 2.0961(13) .
Rh1 C21 2.0979(15) .
Rh1 C25 2.1141(16) .
Rh1 C26 2.1118(14) .
O1 C1 1.2722(15) 2_755
N1 C1 1.3192(15) .
N1 C8 1.4300(15) .
C1 O1 1.2722(15) 2_755
C1 C2 1.5045(17) .
C2 C3 1.3969(18) .
C2 C7 1.3984(18) .
C3 H3 0.9500 .
C3 C4 1.388(2) .
C4 H4 0.9500 .
C4 C5 1.387(2) .
C5 H5 0.9500 .
C5 C6 1.383(2) .
C6 H6 0.9500 .
C6 C7 1.3866(18) .
C7 H7 0.9500 .
C8 C9 1.4058(17) .
C8 C13 1.4034(17) .
C9 C10 1.3926(17) .
C9 C17 1.5163(18) .
C10 H10 0.9500 .
C10 C11 1.385(2) .
C11 H11 0.9500 .
C11 C12 1.384(2) .
C12 H12 0.9500 .
C12 C13 1.3938(18) .
C13 C14 1.5151(18) .
C14 H14 1.0000 .
C14 C15 1.534(2) .
C14 C16 1.527(2) .
C15 H15A 0.9800 .
C15 H15B 0.9800 .
C15 H15C 0.9800 .
C16 H16A 0.9800 .
C16 H16B 0.9800 .
C16 H16C 0.9800 .
C17 H17 1.0000 .
C17 C18 1.5271(19) .
C17 C19 1.528(2) .
C18 H18A 0.9800 .
C18 H18B 0.9800 .
C18 H18C 0.9800 .
C19 H19A 0.9800 .
C19 H19B 0.9800 .
C19 H19C 0.9800 .
C20 H20 1.0000 .
C20 C21 1.4015(19) .
C20 C24 1.540(2) .
C21 H21 0.97(2) .
C21 C22 1.537(2) .
C22 H22 1.0000 .
C22 C23 1.544(2) .
C22 C26 1.534(2) .
C23 H23A 0.9900 .
C23 H23B 0.9900 .
C23 C24 1.540(2) .
C24 H24 1.0000 .
C24 C25 1.5378(19) .
C25 H25 1.0000 .
C25 C26 1.397(2) .
C26 H26 0.970(19) .

loop_
_geom_torsion_atom_site_label_1
_geom_torsion_atom_site_label_2
_geom_torsion_atom_site_label_3
_geom_torsion_atom_site_label_4
_geom_torsion
_geom_torsion_site_symmetry_1
_geom_torsion_site_symmetry_4
Rh1 N1 C1 O1 29.58(15) . 2_755
Rh1 N1 C1 C2 -143.77(9) . .
Rh1 N1 C8 C9 -102.98(11) . .
Rh1 N1 C8 C13 75.80(13) . .
Rh1 C20 C21 C22 91.39(9) . .
Rh1 C20 C24 C23 -104.88(9) . .
Rh1 C20 C24 C25 -1.63(10) . .
Rh1 C21 C22 C23 105.23(10) . .
Rh1 C21 C22 C26 1.58(11) . .
Rh1 C25 C26 C22 -90.92(10) . .
O1 C1 C2 C3 -36.02(16) 2_755 .
O1 C1 C2 C7 147.31(13) 2_755 .
N1 C1 C2 C3 137.80(13) . .
N1 C1 C2 C7 -38.88(19) . .
N1 C8 C9 C10 -175.52(11) . .
N1 C8 C9 C17 2.76(17) . .
N1 C8 C13 C12 175.93(11) . .
N1 C8 C13 C14 -5.20(18) . .
C1 N1 C8 C9 97.71(14) . .
C1 N1 C8 C13 -83.51(15) . .
C1 C2 C3 C4 -173.94(13) . .
C1 C2 C7 C6 174.33(12) . .
C2 C3 C4 C5 -1.2(2) . .
C3 C2 C7 C6 -2.2(2) . .
C3 C4 C5 C6 -1.5(3) . .
C4 C5 C6 C7 2.3(2) . .
C5 C6 C7 C2 -0.4(2) . .
C7 C2 C3 C4 3.0(2) . .
C8 N1 C1 O1 -171.48(11) . 2_755
C8 N1 C1 C2 15.17(17) . .
C8 C9 C10 C11 -2.16(19) . .
C8 C9 C17 C18 141.96(12) . .
C8 C9 C17 C19 -92.09(14) . .
C8 C13 C14 C15 -111.31(13) . .
C8 C13 C14 C16 124.61(13) . .
C9 C8 C13 C12 -5.34(18) . .
C9 C8 C13 C14 173.53(11) . .
C9 C10 C11 C12 -1.6(2) . .
C10 C9 C17 C18 -39.79(17) . .
C10 C9 C17 C19 86.16(15) . .
C10 C11 C12 C13 2.0(2) . .
C11 C12 C13 C8 1.47(19) . .
C11 C12 C13 C14 -177.42(12) . .
C12 C13 C14 C15 67.54(15) . .
C12 C13 C14 C16 -56.54(16) . .
C13 C8 C9 C10 5.69(18) . .
C13 C8 C9 C17 -176.02(11) . .
C17 C9 C10 C11 179.57(12) . .
C20 C21 C22 C23 33.79(14) . .
C20 C21 C22 C26 -69.86(13) . .
C20 C24 C25 Rh1 1.61(10) . .
C20 C24 C25 C26 -70.01(13) . .
C21 C20 C24 C23 -33.14(13) . .
C21 C20 C24 C25 70.11(13) . .
C21 C22 C23 C24 -51.22(13) . .
C21 C22 C26 Rh1 -1.57(10) . .
C21 C22 C26 C25 70.13(13) . .
C22 C23 C24 C20 50.75(12) . .
C22 C23 C24 C25 -50.83(13) . .
C23 C22 C26 Rh1 -105.30(10) . .
C23 C22 C26 C25 -33.60(13) . .
C23 C24 C25 Rh1 105.00(10) . .
C23 C24 C25 C26 33.38(14) . .
C24 C20 C21 Rh1 -91.84(9) . .
C24 C20 C21 C22 -0.45(13) . .
C24 C25 C26 Rh1 91.10(9) . .
C24 C25 C26 C22 0.19(14) . .
C26 C22 C23 C24 51.14(12) . .
